data_4335825
loop_
_publ_author_name
'Brian M. Barry'
'Benjamin W. Stein'
'Christopher A. Larsen'
'Melissa N. Wirtz'
'William E. Geiger'
'Rory Waterman'
'Richard A. Kemp'

_publ_contact_author_address
;Department of Chemistry and Chemical Biology
MSC03 2060, 1 University of New Mexico
Albuquerque, NM 87131, USA
;
_publ_contact_author_email rakemp@unm.edu
_publ_contact_author_name 'Richard A. Kemp'
_publ_contact_author_phone 505-272-7609
_publ_section_title
;
 Metal Complexes (M = Zn, Sn, and Pb) of 2-Phosphinobenzenethiolates:
 Insights into Ligand Folding and Hemilability
;
_journal_name_full 'Inorganic Chemistry'
_journal_page_first 9875
_journal_page_last 9884
_journal_paper_doi 10.1021/ic400990n
_journal_volume 52
_journal_year 2013
_chemical_formula_sum 'C28 H44 P2 S2 Sn'
_chemical_formula_weight 625.38
_space_group_IT_number 14
_symmetry_cell_setting monoclinic
_symmetry_space_group_name_Hall '-P 2ybc'
_symmetry_space_group_name_H-M 'P 1 21/c 1'
_atom_sites_solution_hydrogens geom
_atom_sites_solution_primary direct
_atom_sites_solution_secondary difmap
_audit_creation_method SHELXL-97
_cell_angle_alpha 90.00
_cell_angle_beta 103.027(3)
_cell_angle_gamma 90.00
_cell_formula_units_Z 4
_cell_length_a 16.1027(7)
_cell_length_b 12.3150(6)
_cell_length_c 15.6403(8)
_cell_measurement_reflns_used 717
_cell_measurement_temperature 173(2)
_cell_measurement_theta_max 17.04
_cell_measurement_theta_min 4.34
_cell_volume 3021.7(3)
_computing_cell_refinement 'Bruker SAINT'
_computing_data_collection 'Bruker APEX2'
_computing_data_reduction 'Bruker SAINT'
_computing_molecular_graphics 'Bruker SHELXTL'
_computing_publication_material 'Bruker SHELXTL'
_computing_structure_refinement 'SHELXL-97 (Sheldrick, 2008)'
_computing_structure_solution 'SHELXS-97 (Sheldrick, 2008)'
_diffrn_ambient_temperature 173(2)
_diffrn_measured_fraction_theta_full 0.973
_diffrn_measured_fraction_theta_max 0.973
_diffrn_measurement_device_type 'Bruker APEX-II CCD'
_diffrn_measurement_method '\f and \w scans'
_diffrn_radiation_monochromator graphite
_diffrn_radiation_source 'fine-focus sealed tube'
_diffrn_radiation_type MoK\a
_diffrn_radiation_wavelength 0.71073
_diffrn_reflns_av_R_equivalents 0.0610
_diffrn_reflns_av_sigmaI/netI 0.0803
_diffrn_reflns_limit_h_max 19
_diffrn_reflns_limit_h_min -19
_diffrn_reflns_limit_k_max 15
_diffrn_reflns_limit_k_min 0
_diffrn_reflns_limit_l_max 19
_diffrn_reflns_limit_l_min 0
_diffrn_reflns_number 20719
_diffrn_reflns_theta_full 25.73
_diffrn_reflns_theta_max 25.73
_diffrn_reflns_theta_min 2.10
_exptl_absorpt_coefficient_mu 1.104
_exptl_absorpt_correction_T_max 0.8431
_exptl_absorpt_correction_T_min 0.7329
_exptl_absorpt_correction_type multi-scan
_exptl_absorpt_process_details 'Bruker, TWINABS'
_exptl_crystal_colour colourless
_exptl_crystal_density_diffrn 1.375
_exptl_crystal_description block
_exptl_crystal_F_000 1296
_exptl_crystal_size_max 0.30
_exptl_crystal_size_mid 0.21
_exptl_crystal_size_min 0.16
_refine_diff_density_max 1.683
_refine_diff_density_min -1.255
_refine_diff_density_rms 0.172
_refine_ls_extinction_method none
_refine_ls_goodness_of_fit_ref 1.086
_refine_ls_hydrogen_treatment constr
_refine_ls_matrix_type full
_refine_ls_number_parameters 294
_refine_ls_number_reflns 8101
_refine_ls_number_restraints 0
_refine_ls_restrained_S_all 1.086
_refine_ls_R_factor_all 0.0895
_refine_ls_R_factor_gt 0.0635
_refine_ls_shift/su_max 0.001
_refine_ls_shift/su_mean 0.000
_refine_ls_structure_factor_coef Fsqd
_refine_ls_weighting_details 'calc w=1/[\s^2^(Fo^2^)+(0.0706P)^2^+12.4011P] where P=(Fo^2^+2Fc^2^)/3'
_refine_ls_weighting_scheme calc
_refine_ls_wR_factor_gt 0.1490
_refine_ls_wR_factor_ref 0.1674
_reflns_number_gt 6461
_reflns_number_total 5622
_reflns_threshold_expression >2sigma(I)
_cod_data_source_file ic400990n_si_002_04.cif
_cod_data_source_block Compound_6
_cod_depositor_comments
;
The following automatic conversions were performed:

data name '_iucr_refine_instruction_details' was replaced with
'_iucr_refine_instructions_details' as specified in the replacement
file 'data/replacement-values/replacement_tags.lst'.

Automatic conversion script
Id: cif_correct_tags 9268 2022-04-12 08:56:07Z antanas 
;
_cod_database_code 4335825

loop_
_symmetry_equiv_pos_as_xyz
'x, y, z'
'-x, y+1/2, -z+1/2'
'-x, -y, -z'
'x, -y-1/2, z-1/2'

loop_
_atom_site_label
_atom_site_type_symbol
_atom_site_fract_x
_atom_site_fract_y
_atom_site_fract_z
_atom_site_U_iso_or_equiv
_atom_site_adp_type
_atom_site_occupancy
_atom_site_symmetry_multiplicity
_atom_site_calc_flag
_atom_site_refinement_flags
Sn1 Sn 0.26633(4) 1.04707(4) 0.22227(4) 0.03227(15) Uani 1 1 d .
P1 P 0.30641(12) 0.84454(15) 0.14471(13) 0.0260(4) Uani 1 1 d .
P2 P 0.19307(13) 1.17128(16) 0.35193(14) 0.03227(15) Uani 1 1 d .
S1 S 0.12451(13) 0.9533(2) 0.17236(16) 0.0479(5) Uani 1 1 d .
S2 S 0.32176(14) 0.95550(17) 0.36755(14) 0.0380(4) Uani 1 1 d .
C1 C 0.1333(5) 0.8882(7) 0.0733(6) 0.039(2) Uani 1 1 d .
C2 C 0.0588(5) 0.8830(8) 0.0102(6) 0.044(2) Uani 1 1 d .
H2 H 0.0088 0.9161 0.0208 0.053 Uiso 1 1 calc R
C3 C 0.0555(6) 0.8312(8) -0.0676(7) 0.055(3) Uani 1 1 d .
H3 H 0.0035 0.8291 -0.1107 0.066 Uiso 1 1 calc R
C4 C 0.1279(6) 0.7812(8) -0.0839(6) 0.047(2) Uani 1 1 d .
H4 H 0.1251 0.7452 -0.1382 0.056 Uiso 1 1 calc R
C5 C 0.2033(5) 0.7838(7) -0.0220(5) 0.0340(18) Uani 1 1 d .
H5 H 0.2526 0.7494 -0.0331 0.041 Uiso 1 1 calc R
C6 C 0.2071(5) 0.8381(6) 0.0588(5) 0.0311(17) Uani 1 1 d .
C7 C 0.3138(5) 0.7056(6) 0.1979(5) 0.0282(17) Uani 1 1 d .
C8 C 0.2920(8) 0.6123(6) 0.1305(7) 0.056(3) Uani 1 1 d .
H8A H 0.2336 0.5873 0.1277 0.084 Uiso 1 1 calc R
H8B H 0.3318 0.5521 0.1484 0.084 Uiso 1 1 calc R
H8C H 0.2965 0.6385 0.0725 0.084 Uiso 1 1 calc R
C9 C 0.3968(6) 0.6931(7) 0.2626(6) 0.048(2) Uani 1 1 d .
H9A H 0.4178 0.7647 0.2850 0.072 Uiso 1 1 calc R
H9B H 0.4384 0.6589 0.2340 0.072 Uiso 1 1 calc R
H9C H 0.3889 0.6475 0.3115 0.072 Uiso 1 1 calc R
C10 C 0.2452(6) 0.7052(6) 0.2518(6) 0.040(2) Uani 1 1 d .
H10A H 0.2256 0.6307 0.2570 0.059 Uiso 1 1 calc R
H10B H 0.1971 0.7503 0.2225 0.059 Uiso 1 1 calc R
H10C H 0.2692 0.7344 0.3105 0.059 Uiso 1 1 calc R
C11 C 0.3982(5) 0.8690(6) 0.0910(5) 0.0316(17) Uani 1 1 d .
C12 C 0.4330(6) 0.7744(7) 0.0460(6) 0.042(2) Uani 1 1 d .
H12A H 0.4820 0.7992 0.0237 0.063 Uiso 1 1 calc R
H12B H 0.3884 0.7477 -0.0028 0.063 Uiso 1 1 calc R
H12C H 0.4510 0.7156 0.0885 0.063 Uiso 1 1 calc R
C13 C 0.3681(5) 0.9578(7) 0.0210(5) 0.0386(19) Uani 1 1 d .
H13A H 0.3572 1.0252 0.0499 0.058 Uiso 1 1 calc R
H13B H 0.3155 0.9340 -0.0194 0.058 Uiso 1 1 calc R
H13C H 0.4123 0.9704 -0.0118 0.058 Uiso 1 1 calc R
C14 C 0.4703(5) 0.9161(7) 0.1625(5) 0.038(2) Uani 1 1 d .
H14A H 0.4487 0.9778 0.1906 0.057 Uiso 1 1 calc R
H14B H 0.5168 0.9405 0.1361 0.057 Uiso 1 1 calc R
H14C H 0.4916 0.8601 0.2065 0.057 Uiso 1 1 calc R
C15 C 0.3370(4) 1.0626(6) 0.4442(5) 0.0241(15) Uani 1 1 d .
C16 C 0.4068(5) 1.0507(7) 0.5163(5) 0.0317(16) Uani 1 1 d .
H16 H 0.4430 0.9895 0.5182 0.038 Uiso 1 1 calc R
C17 C 0.4244(6) 1.1244(7) 0.5838(6) 0.042(2) Uani 1 1 d .
H17 H 0.4723 1.1144 0.6312 0.051 Uiso 1 1 calc R
C18 C 0.3723(6) 1.2122(7) 0.5823(6) 0.039(2) Uani 1 1 d .
H18 H 0.3838 1.2635 0.6288 0.047 Uiso 1 1 calc R
C19 C 0.3043(5) 1.2261(7) 0.5143(5) 0.0332(18) Uani 1 1 d .
H19 H 0.2688 1.2876 0.5150 0.040 Uiso 1 1 calc R
C20 C 0.2835(5) 1.1544(6) 0.4426(5) 0.0243(15) Uani 1 1 d .
C21 C 0.1888(6) 1.3199(6) 0.3199(6) 0.0367(18) Uani 1 1 d .
C22 C 0.1537(7) 1.3996(7) 0.3786(7) 0.052(2) Uani 1 1 d .
H22A H 0.1767 1.3813 0.4404 0.078 Uiso 1 1 calc R
H22B H 0.0914 1.3948 0.3655 0.078 Uiso 1 1 calc R
H22C H 0.1707 1.4738 0.3674 0.078 Uiso 1 1 calc R
C23 C 0.2802(6) 1.3538(6) 0.3192(6) 0.046(2) Uani 1 1 d .
H23A H 0.3065 1.3879 0.3754 0.068 Uiso 1 1 calc R
H23B H 0.2793 1.4055 0.2714 0.068 Uiso 1 1 calc R
H23C H 0.3132 1.2895 0.3104 0.068 Uiso 1 1 calc R
C24 C 0.1370(8) 1.3236(8) 0.2261(7) 0.065(3) Uani 1 1 d .
H24A H 0.0860 1.3682 0.2233 0.098 Uiso 1 1 calc R
H24B H 0.1199 1.2498 0.2061 0.098 Uiso 1 1 calc R
H24C H 0.1714 1.3554 0.1882 0.098 Uiso 1 1 calc R
C25 C 0.0995(5) 1.1275(7) 0.3973(6) 0.0361(19) Uani 1 1 d .
C26 C 0.1075(6) 1.0035(6) 0.4067(6) 0.040(2) Uani 1 1 d .
H26A H 0.1009 0.9705 0.3485 0.061 Uiso 1 1 calc R
H26B H 0.0630 0.9758 0.4346 0.061 Uiso 1 1 calc R
H26C H 0.1637 0.9849 0.4429 0.061 Uiso 1 1 calc R
C27 C 0.0162(6) 1.1526(9) 0.3302(7) 0.059(3) Uani 1 1 d .
H27A H -0.0159 1.0851 0.3142 0.088 Uiso 1 1 calc R
H27B H 0.0294 1.1852 0.2777 0.088 Uiso 1 1 calc R
H27C H -0.0181 1.2034 0.3561 0.088 Uiso 1 1 calc R
C28 C 0.0999(6) 1.1720(7) 0.4875(6) 0.044(2) Uani 1 1 d .
H28A H 0.0435 1.1623 0.5000 0.066 Uiso 1 1 calc R
H28B H 0.1141 1.2495 0.4893 0.066 Uiso 1 1 calc R
H28C H 0.1425 1.1332 0.5315 0.066 Uiso 1 1 calc R

loop_
_atom_site_aniso_label
_atom_site_aniso_U_11
_atom_site_aniso_U_22
_atom_site_aniso_U_33
_atom_site_aniso_U_23
_atom_site_aniso_U_13
_atom_site_aniso_U_12
Sn1 0.0368(3) 0.0245(2) 0.0397(3) 0.0036(3) 0.01746(19) 0.0007(3)
P1 0.0295(10) 0.0255(9) 0.0249(11) 0.0013(8) 0.0099(8) -0.0057(8)
P2 0.0368(3) 0.0245(2) 0.0397(3) 0.0036(3) 0.01746(19) 0.0007(3)
S1 0.0320(12) 0.0640(13) 0.0498(15) -0.0150(13) 0.0137(9) -0.0001(12)
S2 0.0561(14) 0.0270(9) 0.0319(12) -0.0041(9) 0.0117(8) 0.0086(10)
C1 0.037(5) 0.038(4) 0.044(5) 0.006(4) 0.016(4) -0.005(4)
C2 0.035(5) 0.057(6) 0.040(6) -0.008(4) 0.008(4) -0.005(4)
C3 0.037(5) 0.074(6) 0.051(6) 0.012(5) 0.002(4) -0.016(5)
C4 0.060(6) 0.055(5) 0.026(5) -0.004(4) 0.011(4) -0.019(5)
C5 0.036(5) 0.048(5) 0.020(4) -0.006(4) 0.009(3) -0.015(4)
C6 0.036(4) 0.035(4) 0.024(4) -0.005(3) 0.011(3) -0.015(4)
C7 0.041(5) 0.022(3) 0.026(4) -0.004(3) 0.017(3) 0.008(3)
C8 0.110(9) 0.018(4) 0.054(6) -0.006(4) 0.046(6) -0.010(5)
C9 0.057(6) 0.041(5) 0.052(6) 0.020(4) 0.023(5) 0.017(4)
C10 0.067(6) 0.029(4) 0.032(5) -0.003(4) 0.031(4) -0.011(4)
C11 0.034(4) 0.032(4) 0.032(5) 0.000(4) 0.015(3) 0.002(4)
C12 0.040(5) 0.046(5) 0.043(6) -0.001(4) 0.017(4) 0.008(4)
C13 0.037(4) 0.047(5) 0.035(5) 0.008(4) 0.015(4) -0.002(4)
C14 0.031(4) 0.050(5) 0.035(5) -0.004(4) 0.012(4) -0.002(4)
C15 0.029(4) 0.022(4) 0.025(4) 0.000(3) 0.014(3) 0.000(3)
C16 0.029(4) 0.035(4) 0.031(4) 0.007(4) 0.007(3) 0.003(4)
C17 0.043(5) 0.048(5) 0.030(5) 0.003(4) -0.002(4) 0.002(4)
C18 0.053(6) 0.034(4) 0.028(5) -0.006(4) 0.005(4) 0.000(4)
C19 0.037(5) 0.031(4) 0.030(5) -0.004(4) 0.004(3) 0.008(4)
C20 0.026(4) 0.025(3) 0.022(4) 0.002(3) 0.004(3) 0.003(3)
C21 0.046(5) 0.029(4) 0.030(5) 0.005(4) -0.001(3) -0.007(4)
C22 0.062(7) 0.038(4) 0.056(7) 0.017(5) 0.014(5) 0.010(5)
C23 0.056(6) 0.026(4) 0.053(6) 0.008(4) 0.009(5) -0.009(4)
C24 0.084(8) 0.049(6) 0.047(7) 0.023(5) -0.017(5) -0.011(6)
C25 0.036(5) 0.040(4) 0.031(5) 0.005(4) 0.006(4) -0.004(4)
C26 0.033(5) 0.041(4) 0.053(6) 0.012(4) 0.021(4) -0.008(4)
C27 0.029(5) 0.074(7) 0.068(7) 0.034(6) -0.001(4) -0.012(5)
C28 0.038(5) 0.047(5) 0.058(6) -0.003(5) 0.030(4) 0.004(4)

loop_
_atom_type_symbol
_atom_type_description
_atom_type_scat_dispersion_real
_atom_type_scat_dispersion_imag
_atom_type_scat_source
C C 0.0033 0.0016 'International Tables Vol C Tables 4.2.6.8 and 6.1.1.4'
H H 0.0000 0.0000 'International Tables Vol C Tables 4.2.6.8 and 6.1.1.4'
P P 0.1023 0.0942 'International Tables Vol C Tables 4.2.6.8 and 6.1.1.4'
S S 0.1246 0.1234 'International Tables Vol C Tables 4.2.6.8 and 6.1.1.4'
Sn Sn -0.6537 1.4246 'International Tables Vol C Tables 4.2.6.8 and 6.1.1.4'

loop_
_geom_angle_atom_site_label_1
_geom_angle_atom_site_label_2
_geom_angle_atom_site_label_3
_geom_angle
S2 Sn1 S1 100.76(8)
S2 Sn1 P1 85.72(6)
S1 Sn1 P1 75.45(7)
S2 Sn1 P2 74.34(7)
S1 Sn1 P2 88.63(7)
P1 Sn1 P2 151.75(5)
C6 P1 C11 108.7(4)
C6 P1 C7 103.9(4)
C11 P1 C7 111.3(3)
C6 P1 Sn1 95.9(3)
C11 P1 Sn1 108.6(2)
C7 P1 Sn1 126.1(2)
C20 P2 C25 104.1(4)
C20 P2 C21 107.1(4)
C25 P2 C21 113.1(4)
C20 P2 Sn1 95.9(2)
C25 P2 Sn1 125.5(3)
C21 P2 Sn1 108.1(3)
C1 S1 Sn1 103.4(3)
C15 S2 Sn1 104.2(3)
C2 C1 C6 119.8(8)
C2 C1 S1 114.8(7)
C6 C1 S1 125.2(7)
C3 C2 C1 121.1(9)
C3 C2 H2 119.5
C1 C2 H2 119.5
C2 C3 C4 120.3(9)
C2 C3 H3 119.9
C4 C3 H3 119.9
C5 C4 C3 120.3(9)
C5 C4 H4 119.8
C3 C4 H4 119.8
C4 C5 C6 119.5(8)
C4 C5 H5 120.2
C6 C5 H5 120.2
C1 C6 C5 118.9(8)
C1 C6 P1 119.4(6)
C5 C6 P1 121.7(6)
C9 C7 C10 105.9(7)
C9 C7 C8 114.7(7)
C10 C7 C8 107.0(7)
C9 C7 P1 110.4(6)
C10 C7 P1 105.2(5)
C8 C7 P1 112.9(6)
C7 C8 H8A 109.5
C7 C8 H8B 109.5
H8A C8 H8B 109.5
C7 C8 H8C 109.5
H8A C8 H8C 109.5
H8B C8 H8C 109.5
C7 C9 H9A 109.5
C7 C9 H9B 109.5
H9A C9 H9B 109.5
C7 C9 H9C 109.5
H9A C9 H9C 109.5
H9B C9 H9C 109.5
C7 C10 H10A 109.5
C7 C10 H10B 109.5
H10A C10 H10B 109.5
C7 C10 H10C 109.5
H10A C10 H10C 109.5
H10B C10 H10C 109.5
C12 C11 C14 109.1(7)
C12 C11 C13 107.6(7)
C14 C11 C13 108.3(7)
C12 C11 P1 119.3(6)
C14 C11 P1 106.0(5)
C13 C11 P1 106.0(5)
C11 C12 H12A 109.5
C11 C12 H12B 109.5
H12A C12 H12B 109.5
C11 C12 H12C 109.5
H12A C12 H12C 109.5
H12B C12 H12C 109.5
C11 C13 H13A 109.5
C11 C13 H13B 109.5
H13A C13 H13B 109.5
C11 C13 H13C 109.5
H13A C13 H13C 109.5
H13B C13 H13C 109.5
C11 C14 H14A 109.5
C11 C14 H14B 109.5
H14A C14 H14B 109.5
C11 C14 H14C 109.5
H14A C14 H14C 109.5
H14B C14 H14C 109.5
C16 C15 C20 117.9(7)
C16 C15 S2 115.5(6)
C20 C15 S2 126.5(6)
C17 C16 C15 122.5(8)
C17 C16 H16 118.8
C15 C16 H16 118.8
C18 C17 C16 119.3(8)
C18 C17 H17 120.3
C16 C17 H17 120.3
C19 C18 C17 120.0(8)
C19 C18 H18 120.0
C17 C18 H18 120.0
C18 C19 C20 123.4(7)
C18 C19 H19 118.3
C20 C19 H19 118.3
C19 C20 C15 116.9(7)
C19 C20 P2 124.0(6)
C15 C20 P2 119.1(5)
C24 C21 C23 107.8(8)
C24 C21 C22 111.2(8)
C23 C21 C22 108.3(7)
C24 C21 P2 105.3(6)
C23 C21 P2 106.7(6)
C22 C21 P2 117.1(6)
C21 C22 H22A 109.5
C21 C22 H22B 109.5
H22A C22 H22B 109.5
C21 C22 H22C 109.5
H22A C22 H22C 109.5
H22B C22 H22C 109.5
C21 C23 H23A 109.5
C21 C23 H23B 109.5
H23A C23 H23B 109.5
C21 C23 H23C 109.5
H23A C23 H23C 109.5
H23B C23 H23C 109.5
C21 C24 H24A 109.5
C21 C24 H24B 109.5
H24A C24 H24B 109.5
C21 C24 H24C 109.5
H24A C24 H24C 109.5
H24B C24 H24C 109.5
C28 C25 C27 112.5(8)
C28 C25 C26 106.8(7)
C27 C25 C26 107.8(8)
C28 C25 P2 114.3(6)
C27 C25 P2 109.6(6)
C26 C25 P2 105.3(6)
C25 C26 H26A 109.5
C25 C26 H26B 109.5
H26A C26 H26B 109.5
C25 C26 H26C 109.5
H26A C26 H26C 109.5
H26B C26 H26C 109.5
C25 C27 H27A 109.5
C25 C27 H27B 109.5
H27A C27 H27B 109.5
C25 C27 H27C 109.5
H27A C27 H27C 109.5
H27B C27 H27C 109.5
C25 C28 H28A 109.5
C25 C28 H28B 109.5
H28A C28 H28B 109.5
C25 C28 H28C 109.5
H28A C28 H28C 109.5
H28B C28 H28C 109.5

loop_
_geom_bond_atom_site_label_1
_geom_bond_atom_site_label_2
_geom_bond_distance
Sn1 S2 2.513(2)
Sn1 S1 2.521(2)
Sn1 P1 2.909(2)
Sn1 P2 2.987(2)
P1 C6 1.844(8)
P1 C11 1.882(7)
P1 C7 1.895(7)
P2 C20 1.801(7)
P2 C25 1.883(8)
P2 C21 1.894(8)
S1 C1 1.777(9)
S2 C15 1.761(7)
C1 C2 1.373(12)
C1 C6 1.401(12)
C2 C3 1.363(13)
C2 H2 0.9500
C3 C4 1.392(14)
C3 H3 0.9500
C4 C5 1.372(12)
C4 H4 0.9500
C5 C6 1.419(11)
C5 H5 0.9500
C7 C9 1.492(13)
C7 C10 1.533(10)
C7 C8 1.546(11)
C8 H8A 0.9800
C8 H8B 0.9800
C8 H8C 0.9800
C9 H9A 0.9800
C9 H9B 0.9800
C9 H9C 0.9800
C10 H10A 0.9800
C10 H10B 0.9800
C10 H10C 0.9800
C11 C12 1.531(11)
C11 C14 1.534(12)
C11 C13 1.545(11)
C12 H12A 0.9800
C12 H12B 0.9800
C12 H12C 0.9800
C13 H13A 0.9800
C13 H13B 0.9800
C13 H13C 0.9800
C14 H14A 0.9800
C14 H14B 0.9800
C14 H14C 0.9800
C15 C16 1.409(10)
C15 C20 1.418(10)
C16 C17 1.373(12)
C16 H16 0.9500
C17 C18 1.365(12)
C17 H17 0.9500
C18 C19 1.355(11)
C18 H18 0.9500
C19 C20 1.407(11)
C19 H19 0.9500
C21 C24 1.517(12)
C21 C23 1.531(12)
C21 C22 1.537(13)
C22 H22A 0.9800
C22 H22B 0.9800
C22 H22C 0.9800
C23 H23A 0.9800
C23 H23B 0.9800
C23 H23C 0.9800
C24 H24A 0.9800
C24 H24B 0.9800
C24 H24C 0.9800
C25 C28 1.512(12)
C25 C27 1.537(12)
C25 C26 1.537(11)
C26 H26A 0.9800
C26 H26B 0.9800
C26 H26C 0.9800
C27 H27A 0.9800
C27 H27B 0.9800
C27 H27C 0.9800
C28 H28A 0.9800
C28 H28B 0.9800
C28 H28C 0.9800

loop_
_geom_torsion_atom_site_label_1
_geom_torsion_atom_site_label_2
_geom_torsion_atom_site_label_3
_geom_torsion_atom_site_label_4
_geom_torsion
S2 Sn1 P1 C6 136.5(2)
S1 Sn1 P1 C6 34.2(2)
P2 Sn1 P1 C6 91.9(3)
S2 Sn1 P1 C11 -111.4(3)
S1 Sn1 P1 C11 146.3(3)
P2 Sn1 P1 C11 -156.1(3)
S2 Sn1 P1 C7 24.6(3)
S1 Sn1 P1 C7 -77.7(3)
P2 Sn1 P1 C7 -20.1(4)
S2 Sn1 P2 C20 33.9(2)
S1 Sn1 P2 C20 135.5(3)
P1 Sn1 P2 C20 80.6(3)
S2 Sn1 P2 C25 -78.1(3)
S1 Sn1 P2 C25 23.4(3)
P1 Sn1 P2 C25 -31.4(4)
S2 Sn1 P2 C21 144.1(3)
S1 Sn1 P2 C21 -114.4(3)
P1 Sn1 P2 C21 -169.2(3)
S2 Sn1 S1 C1 -118.8(3)
P1 Sn1 S1 C1 -36.1(3)
P2 Sn1 S1 C1 167.4(3)
S1 Sn1 S2 C15 -120.6(3)
P1 Sn1 S2 C15 165.1(2)
P2 Sn1 S2 C15 -35.1(2)
Sn1 S1 C1 C2 -145.8(6)
Sn1 S1 C1 C6 38.3(7)
C6 C1 C2 C3 -1.0(13)
S1 C1 C2 C3 -177.1(7)
C1 C2 C3 C4 0.7(14)
C2 C3 C4 C5 0.0(14)
C3 C4 C5 C6 -0.3(13)
C2 C1 C6 C5 0.7(12)
S1 C1 C6 C5 176.4(6)
C2 C1 C6 P1 -179.4(7)
S1 C1 C6 P1 -3.7(10)
C4 C5 C6 C1 0.0(12)
C4 C5 C6 P1 -180.0(7)
C11 P1 C6 C1 -139.1(6)
C7 P1 C6 C1 102.3(6)
Sn1 P1 C6 C1 -27.2(6)
C11 P1 C6 C5 40.8(8)
C7 P1 C6 C5 -77.8(7)
Sn1 P1 C6 C5 152.8(6)
C6 P1 C7 C9 173.4(5)
C11 P1 C7 C9 56.6(6)
Sn1 P1 C7 C9 -78.5(6)
C6 P1 C7 C10 -72.8(6)
C11 P1 C7 C10 170.4(6)
Sn1 P1 C7 C10 35.3(7)
C6 P1 C7 C8 43.5(7)
C11 P1 C7 C8 -73.3(7)
Sn1 P1 C7 C8 151.6(5)
C6 P1 C11 C12 -77.7(8)
C7 P1 C11 C12 36.1(8)
Sn1 P1 C11 C12 179.1(6)
C6 P1 C11 C14 158.8(5)
C7 P1 C11 C14 -87.3(6)
Sn1 P1 C11 C14 55.6(6)
C6 P1 C11 C13 43.8(6)
C7 P1 C11 C13 157.6(5)
Sn1 P1 C11 C13 -59.4(6)
Sn1 S2 C15 C16 -145.5(5)
Sn1 S2 C15 C20 38.5(7)
C20 C15 C16 C17 -0.1(11)
S2 C15 C16 C17 -176.5(6)
C15 C16 C17 C18 0.6(12)
C16 C17 C18 C19 -0.3(13)
C17 C18 C19 C20 -0.6(14)
C18 C19 C20 C15 1.0(12)
C18 C19 C20 P2 179.6(7)
C16 C15 C20 C19 -0.7(10)
S2 C15 C20 C19 175.3(6)
C16 C15 C20 P2 -179.3(5)
S2 C15 C20 P2 -3.4(9)
C25 P2 C20 C19 -76.3(8)
C21 P2 C20 C19 43.7(8)
Sn1 P2 C20 C19 154.8(7)
C25 P2 C20 C15 102.3(6)
C21 P2 C20 C15 -137.7(6)
Sn1 P2 C20 C15 -26.7(6)
C20 P2 C21 C24 158.7(7)
C25 P2 C21 C24 -87.2(7)
Sn1 P2 C21 C24 56.3(7)
C20 P2 C21 C23 44.3(7)
C25 P2 C21 C23 158.4(6)
Sn1 P2 C21 C23 -58.0(6)
C20 P2 C21 C22 -77.2(8)
C25 P2 C21 C22 37.0(8)
Sn1 P2 C21 C22 -179.5(6)
C20 P2 C25 C28 44.9(7)
C21 P2 C25 C28 -71.0(7)
Sn1 P2 C25 C28 152.9(5)
C20 P2 C25 C27 172.3(7)
C21 P2 C25 C27 56.4(8)
Sn1 P2 C25 C27 -79.7(7)
C20 P2 C25 C26 -72.0(7)
C21 P2 C25 C26 172.1(6)
Sn1 P2 C25 C26 36.1(7)
